data_1522094
loop_
_publ_author_name
'Vasylechko, L.'
'Morgenroth, W.'
'Aksel'rud, L.G.'
'Matkovskii, A.'
'Bismayer, U.'
'Savytskii, D.'

_publ_section_title
;
 The crystal structure of Nd Ga O3 at 100 K and 293 K based on synchrotron
 data
;
_journal_name_full 'Journal of Alloys Compd.'
_journal_page_first 46
_journal_page_last 52
_journal_volume 297
_journal_year 2000
_chemical_formula_sum 'Ga Nd O3'
_chemical_name_systematic 'Nd (Ga O3)'
_space_group_IT_number 62
_symmetry_space_group_name_Hall '-P 2c 2ab'
_symmetry_space_group_name_H-M 'P b n m'
_cell_angle_alpha 90
_cell_angle_beta 90
_cell_angle_gamma 90
_cell_formula_units_Z 4
_cell_length_a 5.4176
_cell_length_b 5.4952
_cell_length_c 7.6871
_cell_volume 228.851
_citation_journal_id_ASTM JALCEU
_cod_data_source_file Vasylechko_JALCEU_2000_1213.cif
_cod_data_source_block Ga1Nd1O3
_cod_original_cell_volume 228.8511
_cod_original_sg_symbol_Hall '-P 2ac 2n (z,x,y)'
_cod_original_formula_sum 'Ga1 Nd1 O3'
_cod_database_code 1522094

loop_
_symmetry_equiv_pos_as_xyz
x,y,z
x+1/2,-y+1/2,-z
-x+1/2,y+1/2,-z+1/2
-x,-y,z+1/2
-x,-y,-z
-x-1/2,y-1/2,z
x-1/2,-y-1/2,z-1/2
x,y,-z-1/2

loop_
_atom_site_label
_atom_site_type_symbol
_atom_site_fract_x
_atom_site_fract_y
_atom_site_fract_z
_atom_site_occupancy
_atom_site_U_iso_or_equiv
Nd1 Nd+3 0.49087 0.04268 0.25 1 0.0
O2 O-2 0.7098 0.2092 0.5426 1 0.0
O1 O-2 0.0803 0.0181 0.75 1 0.0
Ga1 Ga+3 0 0 0.5 1 0.0
